data_2205598
loop_
_publ_author_name
'Wang, Yan Ling'
'Yu, Wen Tao'
'Xu, Dong'
'Wang, Xin Qiang'
'Zhang, Guang Hui'

_publ_section_title
;
 4,5-Bis(pivaloylsulfanyl)-1,3-dithiolane-2-thione
;
_journal_issue 4
_journal_name_full 'Acta Crystallographica Section E'
_journal_page_first o971
_journal_page_last o973
_journal_paper_doi 10.1107/S160053680500721X
_journal_volume 61
_journal_year 2005
_chemical_formula_iupac 'C13 H18 O2 S5'
_chemical_formula_moiety 'C13 H18 O2 S5'
_chemical_formula_sum 'C13 H18 O2 S5'
_chemical_formula_weight 366.57
_chemical_name_systematic
;
4,5-Bis(pivaloylsulfanyl)-1,3-dithiolane-2-thione
;
_space_group_IT_number 15
_symmetry_cell_setting monoclinic
_symmetry_space_group_name_Hall '-C 2yc'
_symmetry_space_group_name_H-M 'C 1 2/c 1'
_atom_sites_solution_hydrogens geom
_atom_sites_solution_primary direct
_atom_sites_solution_secondary difmap
_audit_creation_method SHELXL-97
_cell_angle_alpha 90.000(5)
_cell_angle_beta 95.879(5)
_cell_angle_gamma 90.000(5)
_cell_formula_units_Z 4
_cell_length_a 23.469(5)
_cell_length_b 8.953(5)
_cell_length_c 8.492(5)
_cell_measurement_reflns_used 57
_cell_measurement_temperature 293(2)
_cell_measurement_theta_max 12.46
_cell_measurement_theta_min 4.39
_cell_volume 1774.9(15)
_computing_cell_refinement XSCANS
_computing_data_collection 'XSCANS (Bruker, 1996)'
_computing_data_reduction XSCANS
_computing_molecular_graphics SHELXTL
_computing_publication_material SHELXTL
_computing_structure_refinement 'SHELXTL (Bruker, 1997)'
_computing_structure_solution 'SIR97 (Altomare et al., 1999)'
_diffrn_ambient_temperature 293(2)
_diffrn_measured_fraction_theta_full 0.998
_diffrn_measured_fraction_theta_max 0.998
_diffrn_measurement_device_type 'Bruker P4'
_diffrn_measurement_method \w
_diffrn_radiation_monochromator graphite
_diffrn_radiation_source 'fine-focus sealed tube'
_diffrn_radiation_type MoK\a
_diffrn_radiation_wavelength 0.71069
_diffrn_reflns_av_R_equivalents 0.0236
_diffrn_reflns_av_sigmaI/netI 0.0259
_diffrn_reflns_limit_h_max 28
_diffrn_reflns_limit_h_min -1
_diffrn_reflns_limit_k_max 11
_diffrn_reflns_limit_k_min -1
_diffrn_reflns_limit_l_max 10
_diffrn_reflns_limit_l_min -10
_diffrn_reflns_number 2170
_diffrn_reflns_theta_full 26.00
_diffrn_reflns_theta_max 26.00
_diffrn_reflns_theta_min 2.44
_diffrn_standards_decay_% 0
_diffrn_standards_interval_count 97
_diffrn_standards_number 3
_exptl_absorpt_coefficient_mu 0.650
_exptl_absorpt_correction_T_max 0.8428
_exptl_absorpt_correction_T_min 0.7622
_exptl_absorpt_correction_type '\y scan'
_exptl_absorpt_process_details '(XSCANS; Bruker, 1997)'
_exptl_crystal_colour pale-yellow
_exptl_crystal_density_diffrn 1.372
_exptl_crystal_density_method 'not measured'
_exptl_crystal_description prism
_exptl_crystal_F_000 768
_exptl_crystal_size_max 0.40
_exptl_crystal_size_mid 0.36
_exptl_crystal_size_min 0.32
_refine_diff_density_max 0.658
_refine_diff_density_min -0.468
_refine_ls_extinction_coef 0.0128(16)
_refine_ls_extinction_expression Fc^*^=kFc[1+0.001xFc^2^\l^3^/sin(2\q)]^-1/4^
_refine_ls_extinction_method SHELXL97
_refine_ls_goodness_of_fit_ref 1.076
_refine_ls_hydrogen_treatment constr
_refine_ls_matrix_type full
_refine_ls_number_parameters 94
_refine_ls_number_reflns 1746
_refine_ls_number_restraints 0
_refine_ls_restrained_S_all 1.076
_refine_ls_R_factor_all 0.0782
_refine_ls_R_factor_gt 0.0607
_refine_ls_shift/su_max 0.000
_refine_ls_shift/su_mean 0.000
_refine_ls_structure_factor_coef Fsqd
_refine_ls_weighting_details 'calc w = 1/[\s^2^(Fo^2^)+(0.0739P)^2^+4.6825P] where P = (Fo^2^+2Fc^2^)/3'
_refine_ls_weighting_scheme calc
_refine_ls_wR_factor_gt 0.1578
_refine_ls_wR_factor_ref 0.1695
_reflns_number_gt 1332
_reflns_number_total 1746
_reflns_threshold_expression I>2\s(I)
_cod_data_source_file su6177.cif
_cod_data_source_block I
_cod_original_sg_symbol_H-M 'C 2/c'
_cod_database_code 2205598
_cod_database_fobs_code 2205598

loop_
_symmetry_equiv_pos_as_xyz
'x, y, z'
'-x, y, -z+1/2'
'x+1/2, y+1/2, z'
'-x+1/2, y+1/2, -z+1/2'
'-x, -y, -z'
'x, -y, z-1/2'
'-x+1/2, -y+1/2, -z'
'x+1/2, -y+1/2, z-1/2'

loop_
_atom_site_label
_atom_site_fract_x
_atom_site_fract_y
_atom_site_fract_z
_atom_site_U_iso_or_equiv
_atom_site_adp_type
_atom_site_calc_flag
_atom_site_refinement_flags
_atom_site_occupancy
_atom_site_type_symbol
C1 0.0000 0.1586(6) 0.2500 0.0696(19) Uani d S 1 C
C2 0.02496(14) 0.4396(4) 0.2176(4) 0.0427(8) Uani d . 1 C
C3 0.12931(17) 0.5834(5) 0.2417(6) 0.0595(11) Uani d . 1 C
C4 0.16726(16) 0.7188(4) 0.2268(5) 0.0504(9) Uani d . 1 C
C5 0.14658(19) 0.8195(5) 0.0896(6) 0.0690(12) Uani d . 1 C
H5A 0.1473 0.7658 -0.0080 0.103 Uiso calc R 1 H
H5B 0.1712 0.9052 0.0892 0.103 Uiso calc R 1 H
H5C 0.1081 0.8515 0.1005 0.103 Uiso calc R 1 H
C6 0.1672(2) 0.8023(7) 0.3840(6) 0.0890(17) Uani d . 1 C
H6A 0.1292 0.8373 0.3957 0.134 Uiso calc R 1 H
H6B 0.1929 0.8859 0.3852 0.134 Uiso calc R 1 H
H6C 0.1795 0.7362 0.4698 0.134 Uiso calc R 1 H
C7 0.2272(2) 0.6627(6) 0.2058(7) 0.0811(15) Uani d . 1 C
H7A 0.2266 0.6106 0.1069 0.122 Uiso calc R 1 H
H7B 0.2398 0.5962 0.2910 0.122 Uiso calc R 1 H
H7C 0.2530 0.7460 0.2063 0.122 Uiso calc R 1 H
S2 0.05302(4) 0.26497(11) 0.17973(16) 0.0618(4) Uani d . 1 S
S3 0.05722(4) 0.60354(12) 0.15865(16) 0.0647(4) Uani d . 1 S
O1 0.14523(17) 0.4707(5) 0.3048(8) 0.152(3) Uani d . 1 O
S1 0.0000 -0.0231(2) 0.2500 0.1387(14) Uani d S 1 S

loop_
_atom_site_aniso_label
_atom_site_aniso_U_11
_atom_site_aniso_U_22
_atom_site_aniso_U_33
_atom_site_aniso_U_12
_atom_site_aniso_U_13
_atom_site_aniso_U_23
C1 0.048(3) 0.033(3) 0.130(6) 0.000 0.017(3) 0.000
C2 0.0348(16) 0.0334(17) 0.058(2) -0.0020(13) -0.0034(15) 0.0007(15)
C3 0.045(2) 0.051(2) 0.078(3) -0.0086(18) -0.0085(19) 0.020(2)
C4 0.047(2) 0.046(2) 0.058(2) -0.0109(16) 0.0067(17) 0.0011(17)
C5 0.062(3) 0.057(3) 0.089(3) -0.014(2) 0.009(2) 0.016(2)
C6 0.091(4) 0.101(4) 0.077(3) -0.033(3) 0.022(3) -0.028(3)
C7 0.052(2) 0.079(3) 0.113(4) -0.002(2) 0.013(3) 0.005(3)
S2 0.0440(6) 0.0395(6) 0.1045(10) 0.0010(4) 0.0205(5) -0.0066(5)
S3 0.0429(6) 0.0471(6) 0.1010(9) -0.0067(4) -0.0079(5) 0.0258(6)
O1 0.069(2) 0.096(3) 0.275(7) -0.029(2) -0.056(3) 0.106(4)
S1 0.0830(14) 0.0311(9) 0.311(4) 0.000 0.064(2) 0.000

loop_
_atom_type_symbol
_atom_type_description
_atom_type_scat_dispersion_real
_atom_type_scat_dispersion_imag
_atom_type_scat_source
C C 0.0033 0.0016 'International Tables Vol C Tables 4.2.6.8 and 6.1.1.4'
H H 0.0000 0.0000 'International Tables Vol C Tables 4.2.6.8 and 6.1.1.4'
O O 0.0106 0.0060 'International Tables Vol C Tables 4.2.6.8 and 6.1.1.4'
S S 0.1246 0.1234 'International Tables Vol C Tables 4.2.6.8 and 6.1.1.4'

loop_
_geom_angle_atom_site_label_1
_geom_angle_atom_site_label_2
_geom_angle_atom_site_label_3
_geom_angle_site_symmetry_1
_geom_angle_site_symmetry_3
_geom_angle
_geom_angle_publ_flag
S1 C1 S2 . 2 123.58(16) ?
S1 C1 S2 . . 123.58(16) y
S2 C1 S2 2 . 112.8(3) y
C2 C2 S2 2 . 115.99(12) y
C2 C2 S3 2 . 122.57(13) y
S2 C2 S3 . . 121.2(2) y
O1 C3 C4 . . 123.9(4) y
O1 C3 S3 . . 120.7(3) y
C4 C3 S3 . . 115.4(3) y
C5 C4 C3 . . 113.3(3) ?
C5 C4 C7 . . 109.5(4) ?
C3 C4 C7 . . 107.7(4) ?
C5 C4 C6 . . 110.6(4) ?
C3 C4 C6 . . 105.4(4) ?
C7 C4 C6 . . 110.3(4) ?
C4 C5 H5A . . 109.5 ?
C4 C5 H5B . . 109.5 ?
H5A C5 H5B . . 109.5 ?
C4 C5 H5C . . 109.5 ?
H5A C5 H5C . . 109.5 ?
H5B C5 H5C . . 109.5 ?
C4 C6 H6A . . 109.5 ?
C4 C6 H6B . . 109.5 ?
H6A C6 H6B . . 109.5 ?
C4 C6 H6C . . 109.5 ?
H6A C6 H6C . . 109.5 ?
H6B C6 H6C . . 109.5 ?
C4 C7 H7A . . 109.5 ?
C4 C7 H7B . . 109.5 ?
H7A C7 H7B . . 109.5 ?
C4 C7 H7C . . 109.5 ?
H7A C7 H7C . . 109.5 ?
H7B C7 H7C . . 109.5 ?
C1 S2 C2 . . 97.6(2) ?
C2 S3 C3 . . 102.94(17) ?

loop_
_geom_bond_atom_site_label_1
_geom_bond_atom_site_label_2
_geom_bond_site_symmetry_2
_geom_bond_distance
_geom_bond_publ_flag
C1 S1 . 1.627(6) y
C1 S2 2 1.721(3) ?
C1 S2 . 1.721(3) y
C2 C2 2 1.344(7) y
C2 S2 . 1.739(4) y
C2 S3 . 1.748(4) y
C3 O1 . 1.185(5) y
C3 C4 . 1.517(5) ?
C3 S3 . 1.774(4) y
C4 C5 . 1.514(6) ?
C4 C7 . 1.521(6) ?
C4 C6 . 1.530(6) ?
C5 H5A . 0.9600 ?
C5 H5B . 0.9600 ?
C5 H5C . 0.9600 ?
C6 H6A . 0.9600 ?
C6 H6B . 0.9600 ?
C6 H6C . 0.9600 ?
C7 H7A . 0.9600 ?
C7 H7B . 0.9600 ?
C7 H7C . 0.9600 ?

loop_
_geom_torsion_atom_site_label_1
_geom_torsion_atom_site_label_2
_geom_torsion_atom_site_label_3
_geom_torsion_atom_site_label_4
_geom_torsion_site_symmetry_1
_geom_torsion
O1 C3 C4 C5 . 156.0(6)
S3 C3 C4 C5 . -24.6(5)
O1 C3 C4 C7 . 34.7(7)
S3 C3 C4 C7 . -145.8(4)
O1 C3 C4 C6 . -83.0(7)
S3 C3 C4 C6 . 96.4(4)
S1 C1 S2 C2 . -179.83(12)
S2 C1 S2 C2 2 0.17(12)
C2 C2 S2 C1 2 -0.6(4)
S3 C2 S2 C1 . -175.4(2)
C2 C2 S3 C3 2 132.2(5)
S2 C2 S3 C3 . -53.3(3)
O1 C3 S3 C2 . 6.3(6)
C4 C3 S3 C2 . -173.1(3)
